data_4115986
loop_
_publ_author_name
'Matthew A. Withersby'
'Alexander J. Blake'
'Neil R. Champness'
'Paul A. Cooke'
'Peter Hubberstey'
'Martin Schr\"oder'

_publ_section_title
;
 Assembly of a Three-Dimensional Polyknotted Coordination Polymer
;
_journal_name_full 'Journal of the American Chemical Society'
_journal_page_first 4044
_journal_page_last 4046
_journal_paper_doi 10.1021/ja991698n
_journal_volume 122
_journal_year 2000
_chemical_formula_analytical 'C40 H34 Cd2 N22 O13'
_chemical_formula_moiety 'C40 H34 Cd2 N22 O13'
_chemical_formula_structural '[Cd2(NO3)4(mu-C12H8N6)3].(C2H5)2O'
_chemical_formula_sum 'C20 H17 Cd N11 O6.5'
_chemical_formula_weight 627.83
_chemical_name_systematic
;
tris(3,6-bis(pyridin-4-yl)-1,2,4,5-tetrazine)dicadmium(II) nitrate
diethylether adduct (1/1)
;
_space_group_IT_number 15
_symmetry_cell_setting monoclinic
_symmetry_space_group_name_Hall '-C 2yc'
_symmetry_space_group_name_H-M 'C 1 2/c 1'
_atom_sites_solution_hydrogens geom
_atom_sites_solution_primary direct
_atom_sites_solution_secondary difmap
_audit_creation_method CRYSTALS
_cell_angle_alpha 90
_cell_angle_beta 116.70(2)
_cell_angle_gamma 90
_cell_formula_units_Z 8
_cell_length_a 27.314(6)
_cell_length_b 15.701(4)
_cell_length_c 15.514(5)
_cell_measurement_reflns_used 36
_cell_measurement_temperature 220(2)
_cell_measurement_theta_max 17.0
_cell_measurement_theta_min 12.5
_cell_volume 5944(3)
_computing_cell_refinement 'STADI4 (Stoe & Cie 1995a)'
_computing_data_collection 'STADI4 (Stoe & Cie 1995a)'
_computing_data_reduction
;
X-RED (Stoe & Cie, 1995b)
CRYSTALS (Watkin et al, 1996)
;
_computing_molecular_graphics 'CAMERON (Watkin, Prout and Pearce, 1996)'
_computing_publication_material 'CRYSTALS Issue 10 (Watkin et al, 1996)'
_computing_structure_refinement
;
CRYSTALS Issue 10 (Watkin et al, 1996)
;
_computing_structure_solution 'SIR92 (Altomare, et al, 1994)'
_diffrn_ambient_temperature 220(2)
_diffrn_measurement_device 'STOE STADI4 4-circle diffractometer D092'
_diffrn_measurement_method omega
_diffrn_radiation_detector 'NaI (Tl) scintillation counter'
_diffrn_radiation_monochromator 'planar graphite'
_diffrn_radiation_source 'fine-focus sealed tube'
_diffrn_radiation_type 'Mo K\a'
_diffrn_radiation_wavelength 0.71069
_diffrn_reflns_av_R_equivalents 0.01
_diffrn_reflns_av_sigmaI/netI 0.0510
_diffrn_reflns_limit_h_max 26
_diffrn_reflns_limit_h_min -29
_diffrn_reflns_limit_k_max 16
_diffrn_reflns_limit_k_min 0
_diffrn_reflns_limit_l_max 16
_diffrn_reflns_limit_l_min -2
_diffrn_reflns_number 4596
_diffrn_reflns_theta_max 22.5
_diffrn_reflns_theta_min 2.5
_diffrn_standards_decay_% 3.4
_diffrn_standards_interval_time 60
_diffrn_standards_number 3
_exptl_absorpt_coefficient_mu 0.78
_exptl_absorpt_correction_T_max 0.829
_exptl_absorpt_correction_T_min 0.788
_exptl_absorpt_correction_type psi-scans
_exptl_crystal_colour red
_exptl_crystal_density_diffrn 1.403
_exptl_crystal_description plate
_exptl_crystal_F_000 2512
_exptl_crystal_size_max 0.59
_exptl_crystal_size_mid 0.30
_exptl_crystal_size_min 0.15
_refine_diff_density_max 2.35
_refine_diff_density_min -0.79
_refine_ls_extinction_method none
_refine_ls_goodness_of_fit_all 1.0844
_refine_ls_hydrogen_treatment 'riding model'
_refine_ls_matrix_type full
_refine_ls_number_parameters 330
_refine_ls_number_reflns 3624
_refine_ls_number_restraints 0
_refine_ls_R_factor_all 0.0984
_refine_ls_R_factor_obs 0.0854
_refine_ls_shift/esd_max 0.0201
_refine_ls_structure_factor_coef Fsqd
_refine_ls_weighting_details
;
 Two parameter Chebychev
 W = [weight] * [1-(deltaF/6*sigmaF)**2]**2
 using parameters  15.6  15.2
;
_refine_ls_weighting_scheme calc
_refine_ls_wR_factor_all 0.1078
_refine_ls_wR_factor_obs 0.0925
_reflns_number_observed 2886
_reflns_number_total 3882
_reflns_observed_criterion >3sigma(I)
_cod_data_source_file ja991698n_3.cif
_cod_data_source_block compound2
_cod_original_cell_volume 5944(2)
_cod_original_sg_symbol_H-M 'C 1 2/c 1 '
_cod_original_formula_sum 'C20 H17 Cd1 N11 O6.50'
_cod_database_code 4115986

loop_
_symmetry_equiv_pos_as_xyz
x,y,z
-x,-y,-z
x+1/2,y+1/2,z
-x+1/2,-y+1/2,-z
-x,y,-z+1/2
x,-y,z+1/2
-x+1/2,y+1/2,-z+1/2
x+1/2,-y+1/2,z+1/2

loop_
_atom_site_aniso_label
_atom_site_aniso_U_11
_atom_site_aniso_U_22
_atom_site_aniso_U_33
_atom_site_aniso_U_23
_atom_site_aniso_U_13
_atom_site_aniso_U_12
CD1 0.0488(4) 0.0352(3) 0.0365(3) 0.0011(2) 0.0163(3) 0.0001(3)
N11 0.054(5) 0.091(6) 0.072(6) -0.008(5) 0.027(5) -0.006(4)
O11 0.053(3) 0.085(4) 0.045(3) -0.009(3) 0.022(3) -0.016(3)
O12 0.053(3) 0.069(4) 0.051(3) 0.007(3) 0.023(3) 0.003(3)
O13 0.051(5) 0.22(1) 0.110(6) 0.009(7) 0.032(4) 0.016(6)
N21 0.077(6) 0.047(4) 0.057(5) -0.007(3) 0.040(4) -0.001(4)
O21 0.051(3) 0.102(5) 0.044(3) 0.010(3) 0.018(3) -0.000(3)
O22 0.043(4) 0.080(4) 0.054(3) 0.005(3) 0.016(3) 0.003(3)
O23 0.075(4) 0.085(5) 0.074(4) 0.007(4) 0.043(4) 0.007(4)
N101 0.057(4) 0.027(3) 0.044(4) 0.003(3) 0.014(3) 0.003(3)
N102 0.058(5) 0.044(4) 0.057(4) -0.000(3) 0.013(4) 0.001(4)
C103 0.058(5) 0.053(5) 0.034(4) -0.003(4) 0.018(4) 0.016(4)
N104 0.068(5) 0.035(4) 0.045(4) -0.002(3) 0.017(4) -0.003(3)
N105 0.054(4) 0.032(4) 0.061(4) -0.003(3) 0.008(4) 0.001(3)
C106 0.048(5) 0.037(4) 0.050(4) 0.001(4) 0.022(4) 0.006(4)
N131 0.047(4) 0.030(3) 0.043(4) -0.000(3) 0.018(3) 0.002(3)
C132 0.055(5) 0.040(5) 0.048(5) -0.006(4) 0.019(4) 0.005(4)
C133 0.056(5) 0.046(5) 0.037(4) -0.004(4) 0.014(4) 0.004(4)
C134 0.047(5) 0.022(4) 0.053(5) -0.006(4) 0.014(4) -0.005(3)
C135 0.050(5) 0.035(4) 0.044(4) -0.004(4) 0.017(4) 0.003(4)
C136 0.060(5) 0.039(5) 0.043(5) -0.007(4) 0.013(4) -0.000(4)
N161 0.049(4) 0.035(3) 0.049(4) -0.003(3) 0.023(3) 0.006(3)
C162 0.041(5) 0.035(4) 0.050(5) -0.002(4) 0.003(4) 0.004(4)
C163 0.066(6) 0.033(4) 0.046(5) -0.003(4) 0.014(4) -0.010(4)
C164 0.051(5) 0.035(4) 0.039(4) 0.002(4) 0.015(4) 0.002(4)
C165 0.049(5) 0.049(5) 0.083(6) 0.002(5) 0.015(5) 0.014(4)
C166 0.077(7) 0.055(6) 0.071(6) 0.004(5) 0.025(5) 0.014(5)
N201 0.054(4) 0.115(7) 0.036(4) -0.001(4) 0.019(4) 0.011(4)
N202 0.051(5) 0.130(8) 0.034(4) 0.002(4) 0.015(3) -0.007(5)
C203 0.051(5) 0.067(5) 0.032(4) 0.012(4) 0.024(4) 0.003(4)
N231 0.041(4) 0.042(3) 0.042(3) 0.004(3) 0.013(3) 0.002(3)
C232 0.037(4) 0.081(6) 0.041(5) 0.006(4) 0.013(4) 0.001(4)
C233 0.054(5) 0.085(6) 0.046(5) 0.005(5) 0.036(4) 0.001(5)
C234 0.035(4) 0.059(5) 0.042(4) 0.001(4) 0.019(3) -0.009(4)
C235 0.030(4) 0.072(6) 0.048(5) 0.001(4) 0.011(4) 0.007(4)
C236 0.057(6) 0.061(5) 0.040(4) 0.002(4) 0.028(4) 0.001(4)

loop_
_atom_site_label
_atom_site_fract_x
_atom_site_fract_y
_atom_site_fract_z
_atom_site_U_iso_or_equiv
_atom_site_occupancy
_atom_site_thermal_displace_type
CD1 0.66888(2) 0.61849(3) 0.31244(4) 0.0413 1.0000 Uani
N11 0.7836(3) 0.6199(6) 0.3781(6) 0.0726 1.0000 Uani
O11 0.7548(2) 0.6267(4) 0.2896(4) 0.0615 1.0000 Uani
O12 0.7602(2) 0.6122(4) 0.4327(4) 0.0577 1.0000 Uani
O13 0.8341(3) 0.6203(8) 0.4154(6) 0.1292 1.0000 Uani
N21 0.6058(3) 0.6048(4) 0.4145(5) 0.0567 1.0000 Uani
O21 0.5821(2) 0.6196(5) 0.3227(4) 0.0670 1.0000 Uani
O22 0.6565(2) 0.5972(4) 0.4531(4) 0.0612 1.0000 Uani
O23 0.5778(3) 0.5964(4) 0.4604(4) 0.0742 1.0000 Uani
N101 0.7184(3) 1.0770(4) 0.3772(4) 0.0459 1.0000 Uani
N102 0.6300(3) 0.1606(4) 0.2392(5) 0.0577 1.0000 Uani
C103 0.6749(4) 0.1982(5) 0.3029(5) 0.0499 1.0000 Uani
N104 0.7188(3) 0.1620(4) 0.3743(4) 0.0521 1.0000 Uani
N105 0.6295(3) 1.0753(4) 0.2431(5) 0.0557 1.0000 Uani
C106 0.6742(3) 1.0377(5) 0.3110(6) 0.0448 1.0000 Uani
N131 0.6745(3) 0.4707(3) 0.2954(4) 0.0407 1.0000 Uani
C132 0.6495(3) 0.4261(5) 0.2158(6) 0.0493 1.0000 Uani
C133 0.6489(3) 0.3372(5) 0.2139(5) 0.0491 1.0000 Uani
C134 0.6771(3) 0.2930(4) 0.3007(6) 0.0436 1.0000 Uani
C135 0.7047(3) 0.3394(5) 0.3826(5) 0.0445 1.0000 Uani
C136 0.7030(3) 0.4275(5) 0.3773(6) 0.0513 1.0000 Uani
N161 0.6726(3) 0.7665(4) 0.3206(4) 0.0442 1.0000 Uani
C162 0.7208(3) 0.8122(5) 0.3592(5) 0.0487 1.0000 Uani
C163 0.7220(4) 0.8973(5) 0.3556(5) 0.0522 1.0000 Uani
C164 0.6737(3) 0.9416(5) 0.3118(5) 0.0437 1.0000 Uani
C165 0.6263(4) 0.8979(6) 0.2703(7) 0.0659 1.0000 Uani
C166 0.6272(4) 0.8094(6) 0.2757(7) 0.0708 1.0000 Uani
N201 0.5554(3) 0.5876(6) -0.2067(5) 0.0693 1.0000 Uani
N202 0.4714(3) 0.5883(6) -0.1965(4) 0.0730 1.0000 Uani
C203 0.5260(3) 0.5933(5) -0.1592(5) 0.0482 1.0000 Uani
N231 0.6143(2) 0.6233(4) 0.1460(4) 0.0438 1.0000 Uani
C232 0.6410(3) 0.6230(6) 0.0885(5) 0.0548 1.0000 Uani
C233 0.6132(3) 0.6143(6) -0.0066(5) 0.0568 1.0000 Uani
C234 0.5563(3) 0.6050(5) -0.0517(5) 0.0448 1.0000 Uani
C235 0.5298(3) 0.6047(6) 0.0038(5) 0.0525 1.0000 Uani
C236 0.5598(3) 0.6145(5) 0.1037(5) 0.0504 1.0000 Uani
O1 0.5231 0.8296 -0.5187 0.19(1) 0.5000 Uiso
C11 0.5406 0.8021 -0.5802 0.105(8) 0.5000 Uiso
C12 0.5132 0.7735 -0.6554 0.107(8) 0.5000 Uiso
C21 0.4788 0.8394 -0.5194 0.17(2) 0.5000 Uiso
C22 0.4910 0.8785 -0.4450 0.23(2) 0.5000 Uiso
H132 0.6301(3) 0.4585(5) 0.1512(6) 0.0487 1.0000 Uiso
H133 0.6276(3) 0.3048(5) 0.1505(5) 0.0456 1.0000 Uiso
H135 0.7258(3) 0.3094(5) 0.4470(5) 0.0440 1.0000 Uiso
H136 0.7246(3) 0.4618(5) 0.4395(6) 0.0452 1.0000 Uiso
H162 0.7566(3) 0.7795(5) 0.3928(5) 0.0396 1.0000 Uiso
H163 0.7578(4) 0.9279(5) 0.3836(5) 0.0400 1.0000 Uiso
H165 0.5901(4) 0.9298(6) 0.2325(7) 0.0578 1.0000 Uiso
H166 0.5929(4) 0.7771(6) 0.2421(7) 0.0687 1.0000 Uiso
H232 0.6827(3) 0.6264(6) 0.1203(5) 0.0518 1.0000 Uiso
H233 0.6335(3) 0.6168(6) -0.0478(5) 0.0557 1.0000 Uiso
H235 0.4875(3) 0.5975(6) -0.0257(5) 0.0476 1.0000 Uiso
H236 0.5394(3) 0.6129(5) 0.1454(5) 0.0502 1.0000 Uiso

loop_
_atom_type_symbol
_atom_type_scat_dispersion_real
_atom_type_scat_dispersion_imag
_atom_type_scat_Cromer_Mann_a1
_atom_type_scat_Cromer_Mann_b1
_atom_type_scat_Cromer_Mann_a2
_atom_type_scat_Cromer_Mann_b2
_atom_type_scat_Cromer_Mann_a3
_atom_type_scat_Cromer_Mann_b3
_atom_type_scat_Cromer_Mann_a4
_atom_type_scat_Cromer_Mann_b4
_atom_type_scat_Cromer_Mann_c
_atom_type_scat_source
'Cd  ' -1.0050 1.2020 19.2214 0.5946 17.6444 6.9089 4.4610 24.7008 1.6029 87.4825 5.0694 International_Tables_Vol_IV_Table_2.2B
'C   ' 0.0020 0.0020 2.3100 20.8439 1.0200 10.2075 1.5886 0.5687 0.8650 51.6512 0.2156 International_Tables_Vol_IV_Table_2.2B
'H   ' 0.0000 0.0000 0.4930 10.5109 0.3229 26.1257 0.1402 3.1424 0.0408 57.7997 0.0030 International_Tables_Vol_IV_Table_2.2B
'N   ' 0.0040 0.0030 12.2126 0.0057 3.1322 9.8933 2.0125 28.9975 1.1663 0.5826 -11.5290 International_Tables_Vol_IV_Table_2.2B
'O   ' 0.0080 0.0060 3.0485 13.2771 2.2868 5.7011 1.5463 0.3239 0.8670 32.9089 0.2508 International_Tables_Vol_IV_Table_2.2B

loop_
_geom_angle_atom_site_label_1
_geom_angle_site_symmetry_1
_geom_angle_atom_site_label_2
_geom_angle_atom_site_label_3
_geom_angle_site_symmetry_3
_geom_angle
_geom_angle_publ_flag
O11 . CD1 O12 . 52.6(2) yes
O11 . CD1 O21 . 174.9(2) yes
O12 . CD1 O21 . 131.5(2) yes
O11 . CD1 O22 . 131.3(2) yes
O12 . CD1 O22 . 78.7(2) yes
O21 . CD1 O22 . 53.1(2) yes
O11 . CD1 N131 . 85.6(2) yes
O12 . CD1 N131 . 87.0(2) yes
O21 . CD1 N131 . 97.4(2) yes
O22 . CD1 N131 . 90.4(2) yes
O11 . CD1 N161 . 86.4(2) yes
O12 . CD1 N161 . 89.7(2) yes
O21 . CD1 N161 . 90.5(2) yes
O22 . CD1 N161 . 96.4(2) yes
N131 . CD1 N161 . 171.7(2) yes
O11 . CD1 N231 . 90.8(2) yes
O12 . CD1 N231 . 143.3(2) yes
O21 . CD1 N231 . 85.2(2) yes
O22 . CD1 N231 . 137.5(2) yes
N131 . CD1 N231 . 87.1(2) yes
N161 . CD1 N231 . 91.1(2) yes
O11 . N11 O12 . 119.0(7) yes
O11 . N11 O13 . 122.4(9) yes
O12 . N11 O13 . 118.6(8) yes
CD1 . O11 N11 . 90.4(5) yes
CD1 . O12 N11 . 98.0(5) yes
O21 . N21 O22 . 116.6(7) yes
O21 . N21 O23 . 120.6(7) yes
O22 . N21 O23 . 122.8(7) yes
CD1 . O21 N21 . 92.9(5) yes
CD1 . O22 N21 . 97.5(4) yes
N104 1_565 N101 C106 . 117.1(6) yes
C103 . N102 N105 1_545 116.0(7) yes
N102 . C103 N104 . 127.9(7) yes
N102 . C103 C134 . 117.7(7) yes
N104 . C103 C134 . 114.3(7) yes
N101 1_545 N104 C103 . 115.7(7) yes
N102 1_565 N105 C106 . 116.8(7) yes
N101 . C106 N105 . 126.3(7) yes
N101 . C106 C164 . 117.6(7) yes
N105 . C106 C164 . 116.1(7) yes
CD1 . N131 C132 . 126.9(5) yes
CD1 . N131 C136 . 115.7(5) yes
C132 . N131 C136 . 117.3(6) yes
N131 . C132 C133 . 123.3(7) yes
C132 . C133 C134 . 118.7(7) yes
C103 . C134 C133 . 120.5(7) yes
C103 . C134 C135 . 121.6(7) yes
C133 . C134 C135 . 117.9(6) yes
C134 . C135 C136 . 119.3(7) yes
N131 . C136 C135 . 123.5(7) yes
CD1 . N161 C162 . 123.6(5) yes
CD1 . N161 C166 . 118.7(6) yes
C162 . N161 C166 . 117.1(7) yes
N161 . C162 C163 . 122.7(7) yes
C162 . C163 C164 . 119.4(8) yes
C106 . C164 C163 . 120.1(7) yes
C106 . C164 C165 . 121.0(8) yes
C163 . C164 C165 . 118.9(7) yes
C164 . C165 C166 . 119.5(8) yes
N161 . C166 C165 . 122.4(10) yes
N202 5_654 N201 C203 . 117.5(7) yes
N201 5_654 N202 C203 . 115.3(7) yes
N201 . C203 N202 . 126.6(7) yes
N201 . C203 C234 . 117.4(7) yes
N202 . C203 C234 . 116.0(6) yes
CD1 . N231 C232 . 117.0(5) yes
CD1 . N231 C236 . 123.8(5) yes
C232 . N231 C236 . 118.5(6) yes
N231 . C232 C233 . 120.9(7) yes
C232 . C233 C234 . 121.2(7) yes
C203 . C234 C233 . 120.1(7) yes
C203 . C234 C235 . 121.4(7) yes
C233 . C234 C235 . 118.5(7) yes
C234 . C235 C236 . 119.4(7) yes
N231 . C236 C235 . 121.6(7) yes
C11 . O1 C21 . 135.93(1) yes
O1 . C11 C12 . 125.26(1) yes
O1 . C21 C22 . 101.92(2) yes

loop_
_geom_bond_atom_site_label_1
_geom_bond_atom_site_label_2
_geom_bond_site_symmetry_2
_geom_bond_distance
_geom_bond_publ_flag
CD1 O11 . 2.530(6) yes
CD1 O12 . 2.352(5) yes
CD1 O21 . 2.445(6) yes
CD1 O22 . 2.378(6) yes
CD1 N131 . 2.349(6) yes
CD1 N161 . 2.326(6) yes
CD1 N231 . 2.332(6) yes
N11 O11 . 1.244(9) yes
N11 O12 . 1.275(9) yes
N11 O13 . 1.233(9) yes
N21 O21 . 1.294(8) yes
N21 O22 . 1.242(8) yes
N21 O23 . 1.266(9) yes
N101 N104 1_565 1.335(8) yes
N101 C106 . 1.33(1) yes
N102 C103 . 1.32(1) yes
N102 N105 1_545 1.341(9) yes
C103 N104 . 1.34(1) yes
C103 C134 . 1.49(1) yes
N105 C106 . 1.34(1) yes
C106 C164 . 1.51(1) yes
N131 C132 . 1.312(9) yes
N131 C136 . 1.338(9) yes
C132 C133 . 1.40(1) yes
C133 C134 . 1.40(1) yes
C134 C135 . 1.36(1) yes
C135 C136 . 1.39(1) yes
N161 C162 . 1.378(9) yes
N161 C166 . 1.30(1) yes
C162 C163 . 1.34(1) yes
C163 C164 . 1.37(1) yes
C164 C165 . 1.35(1) yes
C165 C166 . 1.39(1) yes
N201 N202 5_654 1.343(8) yes
N201 C203 . 1.31(1) yes
N202 C203 . 1.34(1) yes
C203 C234 . 1.50(1) yes
N231 C232 . 1.38(1) yes
N231 C236 . 1.338(9) yes
C232 C233 . 1.33(1) yes
C233 C234 . 1.40(1) yes
C234 C235 . 1.35(1) yes
C235 C236 . 1.40(1) yes
O1 C11 . 1.3178(2) yes
O1 C21 . 1.21499(7 yes
C11 C12 . 1.1570(3) yes
C21 C22 . 1.2138(2) yes
